data_4078492
loop_
_publ_author_name
'Nakajima, Takayuki'
'Kurai, Sachi'
'Noda, Sayo'
'Zouda, Maki'
'Kure, Bunsho'
'Tanase, Tomoaki'

_publ_section_title
;
 Cyclic Trinuclear Rh2M Complexes (M = Rh, Pt, Pd, Ni) Supported
 bymeso-1,3-Bis[(diphenylphosphinomethyl)phenylphosphino]propane
;
_journal_issue 11
_journal_name_full Organometallics
_journal_page_first 4283
_journal_paper_doi 10.1021/om300278k
_journal_volume 31
_journal_year 2012
_chemical_formula_moiety 'C41 H40 Cl2 P4 Pd '
_chemical_formula_sum 'C41 H40 Cl2 P4 Pd'
_chemical_formula_weight 833.97
_space_group_IT_number 2
_symmetry_cell_setting triclinic
_symmetry_Int_Tables_number 2
_symmetry_space_group_name_Hall '-P 1'
_symmetry_space_group_name_H-M 'P -1'
_cell_angle_alpha 79.240(15)
_cell_angle_beta 70.220(11)
_cell_angle_gamma 60.124(11)
_cell_formula_units_Z 2
_cell_length_a 12.9431(6)
_cell_length_b 12.94730(10)
_cell_length_c 14.0177(4)
_cell_measurement_reflns_used 4981
_cell_measurement_temperature 153(2)
_cell_measurement_theta_max 27.5
_cell_measurement_theta_min 3.1
_cell_volume 1916.2(3)
_computing_cell_refinement CrystalClear
_computing_data_collection CrystalClear
_computing_data_reduction CrystalStructure
_computing_molecular_graphics ORTEP-II
_computing_publication_material 'CrystalStructure 3.8'
_computing_structure_refinement SHELXL
_computing_structure_solution SIR97
_diffrn_ambient_temperature 153(2)
_diffrn_detector_area_resol_mean 7.31
_diffrn_measured_fraction_theta_full 0.980
_diffrn_measured_fraction_theta_max 0.980
_diffrn_measurement_device_type 'Rigaku Mercury'
_diffrn_measurement_method \w
_diffrn_radiation_type 'Mo K\a'
_diffrn_radiation_wavelength 0.71070
_diffrn_reflns_av_R_equivalents 0.015
_diffrn_reflns_limit_h_max 15
_diffrn_reflns_limit_h_min -16
_diffrn_reflns_limit_k_max 16
_diffrn_reflns_limit_k_min -16
_diffrn_reflns_limit_l_max 18
_diffrn_reflns_limit_l_min -18
_diffrn_reflns_number 17246
_diffrn_reflns_theta_full 27.50
_diffrn_reflns_theta_max 27.50
_exptl_absorpt_coefficient_mu 0.820
_exptl_absorpt_correction_T_max 0.849
_exptl_absorpt_correction_T_min 0.799
_exptl_absorpt_correction_type multi-scan
_exptl_absorpt_process_details 'Jacobson, R. (1998) Private communication'
_exptl_crystal_colour colorless
_exptl_crystal_density_diffrn 1.445
_exptl_crystal_density_method 'not measured'
_exptl_crystal_description block
_exptl_crystal_F_000 852.00
_exptl_crystal_size_max 0.45
_exptl_crystal_size_mid 0.30
_exptl_crystal_size_min 0.20
_platon_squeeze_details
;
;
_refine_diff_density_max 0.63
_refine_diff_density_min -0.45
_refine_ls_extinction_coef none
_refine_ls_extinction_method SHELXL
_refine_ls_goodness_of_fit_ref 0.948
_refine_ls_hydrogen_treatment refall
_refine_ls_number_parameters 435
_refine_ls_number_reflns 8281
_refine_ls_R_factor_gt 0.0284
_refine_ls_shift/su_max 0.0010
_refine_ls_structure_factor_coef Fsqd
_refine_ls_weighting_details 'w = 1/[\s^2^(Fo^2^)+(0.0969P)^2^+22.2563P] where P=(Fo^2^+2Fc^2^)/3'
_refine_ls_weighting_scheme calc
_refine_ls_wR_factor_ref 0.0734
_reflns_number_gt 7613
_reflns_number_total 8281
_reflns_threshold_expression F^2^>2.0\s(F^2^)
_cod_data_source_file om300278k_si_002.cif
_cod_data_source_block '_[PdCl2(meso-dpmppp)](3a)'
_cod_original_formula_sum 'C41 H40 Cl2 P4 Pd '
_cod_database_code 4078492

loop_
_symmetry_equiv_pos_site_id
_symmetry_equiv_pos_as_xyz
1 +X,+Y,+Z
2 -X,-Y,-Z

loop_
_atom_site_label
_atom_site_type_symbol
_atom_site_fract_x
_atom_site_fract_y
_atom_site_fract_z
_atom_site_U_iso_or_equiv
_atom_site_adp_type
_atom_site_occupancy
_atom_site_symmetry_multiplicity
_atom_site_calc_flag
_atom_site_refinement_flags
Pd(1) Pd 0.446780(11) 0.140170(11) 0.565340(9) 0.01516(5) Uani 1.00 1 d .
Cl(1) Cl 0.58139(4) 0.00914(4) 0.66230(4) 0.02457(10) Uani 1.00 1 d .
Cl(2) Cl 0.61231(4) 0.17153(4) 0.45066(3) 0.02275(10) Uani 1.00 1 d .
P(1) P 0.17553(4) 0.01922(4) 0.87730(3) 0.01834(10) Uani 1.00 1 d .
P(2) P 0.28260(4) 0.13110(4) 0.68428(3) 0.01547(10) Uani 1.00 1 d .
P(3) P 0.31461(4) 0.28005(4) 0.48166(3) 0.01562(10) Uani 1.00 1 d .
P(4) P 0.27449(4) 0.42856(4) 0.28728(3) 0.01912(10) Uani 1.00 1 d .
C(1) C 0.31679(17) 0.00272(16) 0.77082(14) 0.0203(3) Uani 1.00 1 d .
C(2) C 0.16702(17) 0.13140(17) 0.63810(14) 0.0200(3) Uani 1.00 1 d .
C(3) C 0.09954(17) 0.24406(17) 0.57978(14) 0.0211(3) Uani 1.00 1 d .
C(4) C 0.18340(17) 0.26380(17) 0.48019(14) 0.0202(3) Uani 1.00 1 d .
C(5) C 0.38225(17) 0.29451(16) 0.34592(13) 0.0194(3) Uani 1.00 1 d .
C(6) C 0.20330(18) 0.04923(16) 0.98589(14) 0.0211(3) Uani 1.00 1 d .
C(7) C 0.3181(2) -0.01080(18) 1.00702(17) 0.0274(4) Uani 1.00 1 d .
C(8) C 0.3265(2) 0.0083(2) 1.09768(18) 0.0329(4) Uani 1.00 1 d .
C(9) C 0.2236(2) 0.0851(2) 1.16729(17) 0.0345(4) Uani 1.00 1 d .
C(10) C 0.1088(2) 0.1474(2) 1.14655(17) 0.0349(4) Uani 1.00 1 d .
C(11) C 0.09969(19) 0.12917(19) 1.05559(15) 0.0266(4) Uani 1.00 1 d .
C(12) C 0.21008(17) -0.13687(16) 0.90106(14) 0.0192(3) Uani 1.00 1 d .
C(13) C 0.22959(19) -0.20168(18) 0.82161(14) 0.0242(3) Uani 1.00 1 d .
C(14) C 0.2453(2) -0.31657(19) 0.83837(16) 0.0286(4) Uani 1.00 1 d .
C(15) C 0.24143(19) -0.36919(18) 0.93483(16) 0.0271(4) Uani 1.00 1 d .
C(16) C 0.21990(19) -0.30497(18) 1.01351(15) 0.0258(3) Uani 1.00 1 d .
C(17) C 0.20383(18) -0.18927(17) 0.99740(14) 0.0225(3) Uani 1.00 1 d .
C(18) C 0.20161(17) 0.26185(16) 0.76139(13) 0.0184(3) Uani 1.00 1 d .
C(19) C 0.07379(18) 0.31255(18) 0.81199(15) 0.0243(3) Uani 1.00 1 d .
C(20) C 0.0152(2) 0.41674(19) 0.86460(17) 0.0316(4) Uani 1.00 1 d .
C(21) C 0.0822(2) 0.47098(19) 0.86831(16) 0.0333(4) Uani 1.00 1 d .
C(22) C 0.2091(2) 0.4202(2) 0.82047(16) 0.0307(4) Uani 1.00 1 d .
C(23) C 0.26858(19) 0.31654(18) 0.76741(14) 0.0235(3) Uani 1.00 1 d .
C(24) C 0.25513(17) 0.42502(16) 0.53227(13) 0.0191(3) Uani 1.00 1 d .
C(25) C 0.12877(18) 0.50400(18) 0.56792(16) 0.0252(3) Uani 1.00 1 d .
C(26) C 0.0922(2) 0.61451(19) 0.60383(18) 0.0322(4) Uani 1.00 1 d .
C(27) C 0.1792(2) 0.64689(19) 0.60193(17) 0.0317(4) Uani 1.00 1 d .
C(28) C 0.3045(2) 0.5689(2) 0.56676(17) 0.0313(4) Uani 1.00 1 d .
C(29) C 0.34324(19) 0.45743(19) 0.53314(15) 0.0257(3) Uani 1.00 1 d .
C(30) C 0.32165(18) 0.54124(17) 0.28483(13) 0.0205(3) Uani 1.00 1 d .
C(31) C 0.2321(2) 0.6590(2) 0.27807(17) 0.0320(4) Uani 1.00 1 d .
C(32) C 0.2532(2) 0.7528(2) 0.2798(2) 0.0465(6) Uani 1.00 1 d .
C(33) C 0.3651(2) 0.7297(2) 0.29264(19) 0.0428(6) Uani 1.00 1 d .
C(34) C 0.4553(2) 0.6136(2) 0.29792(17) 0.0368(5) Uani 1.00 1 d .
C(35) C 0.4349(2) 0.5194(2) 0.29292(17) 0.0299(4) Uani 1.00 1 d .
C(36) C 0.34055(17) 0.37863(17) 0.15649(14) 0.0205(3) Uani 1.00 1 d .
C(37) C 0.44349(19) 0.38525(19) 0.08623(15) 0.0264(4) Uani 1.00 1 d .
C(38) C 0.48557(19) 0.3437(2) -0.01144(15) 0.0291(4) Uani 1.00 1 d .
C(39) C 0.4262(2) 0.29498(18) -0.03898(15) 0.0281(4) Uani 1.00 1 d .
C(40) C 0.3245(2) 0.2874(2) 0.02982(16) 0.0320(4) Uani 1.00 1 d .
C(41) C 0.2814(2) 0.32994(19) 0.12710(15) 0.0273(4) Uani 1.00 1 d .
H(1) H 0.3819 -0.0073 0.7990 0.024 Uiso 1.00 1 c R
H(2) H 0.3497 -0.0698 0.7329 0.024 Uiso 1.00 1 c R
H(3) H 0.2085 0.0625 0.5935 0.024 Uiso 1.00 1 c R
H(4) H 0.1044 0.1198 0.6968 0.024 Uiso 1.00 1 c R
H(5) H 0.0319 0.2396 0.5657 0.025 Uiso 1.00 1 c R
H(6) H 0.0608 0.3136 0.6231 0.025 Uiso 1.00 1 c R
H(7) H 0.1304 0.3363 0.4469 0.024 Uiso 1.00 1 c R
H(8) H 0.2166 0.1961 0.4363 0.024 Uiso 1.00 1 c R
H(9) H 0.4047 0.2225 0.3121 0.023 Uiso 1.00 1 c R
H(10) H 0.4596 0.2992 0.3346 0.023 Uiso 1.00 1 c R
H(11) H 0.3900 -0.0645 0.9594 0.033 Uiso 1.00 1 c R
H(12) H 0.4046 -0.0323 1.1117 0.039 Uiso 1.00 1 c R
H(13) H 0.2303 0.0960 1.2297 0.041 Uiso 1.00 1 c R
H(14) H 0.0376 0.2017 1.1941 0.042 Uiso 1.00 1 c R
H(15) H 0.0220 0.1718 1.0410 0.032 Uiso 1.00 1 c R
H(16) H 0.2320 -0.1664 0.7556 0.029 Uiso 1.00 1 c R
H(17) H 0.2589 -0.3599 0.7838 0.034 Uiso 1.00 1 c R
H(18) H 0.2535 -0.4486 0.9461 0.033 Uiso 1.00 1 c R
H(19) H 0.2160 -0.3400 1.0797 0.031 Uiso 1.00 1 c R
H(20) H 0.1885 -0.1458 1.0526 0.027 Uiso 1.00 1 c R
H(21) H 0.0273 0.2752 0.8101 0.029 Uiso 1.00 1 c R
H(22) H -0.0715 0.4510 0.8983 0.038 Uiso 1.00 1 c R
H(23) H 0.0415 0.5432 0.9037 0.040 Uiso 1.00 1 c R
H(24) H 0.2554 0.4570 0.8243 0.037 Uiso 1.00 1 c R
H(25) H 0.3555 0.2823 0.7348 0.028 Uiso 1.00 1 c R
H(26) H 0.0681 0.4830 0.5678 0.030 Uiso 1.00 1 c R
H(27) H 0.0062 0.6678 0.6299 0.039 Uiso 1.00 1 c R
H(28) H 0.1531 0.7230 0.6249 0.038 Uiso 1.00 1 c R
H(29) H 0.3644 0.5915 0.5656 0.037 Uiso 1.00 1 c R
H(30) H 0.4295 0.4031 0.5107 0.031 Uiso 1.00 1 c R
H(31) H 0.1544 0.6751 0.2721 0.038 Uiso 1.00 1 c R
H(32) H 0.1921 0.8324 0.2723 0.056 Uiso 1.00 1 c R
H(33) H 0.3790 0.7936 0.2977 0.051 Uiso 1.00 1 c R
H(34) H 0.5323 0.5978 0.3051 0.044 Uiso 1.00 1 c R
H(35) H 0.4987 0.4398 0.2950 0.036 Uiso 1.00 1 c R
H(36) H 0.4849 0.4181 0.1051 0.032 Uiso 1.00 1 c R
H(37) H 0.5553 0.3489 -0.0593 0.035 Uiso 1.00 1 c R
H(38) H 0.4555 0.2665 -0.1057 0.034 Uiso 1.00 1 c R
H(39) H 0.2843 0.2534 0.0108 0.038 Uiso 1.00 1 c R
H(40) H 0.2107 0.3258 0.1742 0.033 Uiso 1.00 1 c R

loop_
_atom_site_aniso_label
_atom_site_aniso_U_11
_atom_site_aniso_U_22
_atom_site_aniso_U_33
_atom_site_aniso_U_12
_atom_site_aniso_U_13
_atom_site_aniso_U_23
Pd(1) 0.01468(8) 0.01439(8) 0.01600(8) -0.00678(6) -0.00435(5) 0.00025(5)
Cl(1) 0.0216(2) 0.0233(2) 0.0295(2) -0.00961(17) -0.01339(17) 0.00614(17)
Cl(2) 0.01747(19) 0.0266(2) 0.0224(2) -0.01129(17) -0.00251(15) 0.00008(16)
P(1) 0.0201(2) 0.0172(2) 0.0177(2) -0.00938(17) -0.00556(16) 0.00161(16)
P(2) 0.0163(2) 0.0141(2) 0.0161(2) -0.00780(16) -0.00426(16) 0.00074(15)
P(3) 0.0159(2) 0.0155(2) 0.0155(2) -0.00775(16) -0.00489(15) 0.00139(15)
P(4) 0.0199(2) 0.0201(2) 0.0178(2) -0.00985(18) -0.00655(17) 0.00199(16)
C(1) 0.0214(8) 0.0161(8) 0.0201(8) -0.0084(6) -0.0044(6) 0.0029(6)
C(2) 0.0222(8) 0.0208(8) 0.0217(8) -0.0136(7) -0.0071(6) 0.0014(6)
C(3) 0.0187(8) 0.0245(9) 0.0217(8) -0.0117(7) -0.0061(6) 0.0018(6)
C(4) 0.0213(8) 0.0233(8) 0.0196(8) -0.0127(7) -0.0082(6) 0.0024(6)
C(5) 0.0208(8) 0.0177(8) 0.0162(7) -0.0079(6) -0.0036(6) 0.0003(6)
C(6) 0.0275(9) 0.0175(8) 0.0231(8) -0.0133(7) -0.0099(7) 0.0024(6)
C(7) 0.0285(9) 0.0198(9) 0.0356(10) -0.0099(7) -0.0140(8) 0.0004(7)
C(8) 0.0391(11) 0.0278(10) 0.0408(11) -0.0158(9) -0.0240(9) 0.0032(8)
C(9) 0.0510(13) 0.0348(11) 0.0306(10) -0.0250(10) -0.0208(9) 0.0030(8)
C(10) 0.0398(12) 0.0408(12) 0.0261(10) -0.0204(10) -0.0060(8) -0.0073(8)
C(11) 0.0256(9) 0.0295(10) 0.0244(9) -0.0130(8) -0.0059(7) -0.0024(7)
C(12) 0.0188(7) 0.0187(8) 0.0211(8) -0.0105(6) -0.0052(6) 0.0012(6)
C(13) 0.0283(9) 0.0255(9) 0.0197(8) -0.0149(7) -0.0043(7) -0.0004(7)
C(14) 0.0335(10) 0.0267(10) 0.0277(9) -0.0165(8) -0.0039(8) -0.0070(7)
C(15) 0.0284(9) 0.0191(8) 0.0353(10) -0.0127(7) -0.0097(8) 0.0020(7)
C(16) 0.0312(9) 0.0251(9) 0.0262(9) -0.0171(8) -0.0124(7) 0.0075(7)
C(17) 0.0291(9) 0.0223(9) 0.0213(8) -0.0153(7) -0.0096(7) 0.0026(6)
C(18) 0.0226(8) 0.0157(7) 0.0158(7) -0.0088(6) -0.0060(6) 0.0022(6)
C(19) 0.0234(9) 0.0223(9) 0.0235(8) -0.0097(7) -0.0043(7) -0.0004(7)
C(20) 0.0276(9) 0.0246(10) 0.0304(10) -0.0073(8) -0.0001(8) -0.0044(7)
C(21) 0.0458(12) 0.0232(9) 0.0247(9) -0.0138(9) -0.0036(8) -0.0066(7)
C(22) 0.0448(12) 0.0270(10) 0.0252(9) -0.0215(9) -0.0070(8) -0.0035(7)
C(23) 0.0276(9) 0.0244(9) 0.0211(8) -0.0148(7) -0.0057(7) -0.0010(7)
C(24) 0.0230(8) 0.0176(8) 0.0170(7) -0.0097(6) -0.0073(6) 0.0025(6)
C(25) 0.0239(9) 0.0222(9) 0.0303(9) -0.0078(7) -0.0125(7) -0.0027(7)
C(26) 0.0284(10) 0.0217(9) 0.0400(11) -0.0005(8) -0.0157(8) -0.0090(8)
C(27) 0.0425(12) 0.0186(9) 0.0355(11) -0.0108(8) -0.0163(9) -0.0049(7)
C(28) 0.0372(11) 0.0292(10) 0.0355(11) -0.0217(9) -0.0087(8) -0.0037(8)
C(29) 0.0245(9) 0.0269(9) 0.0269(9) -0.0142(7) -0.0034(7) -0.0043(7)
C(30) 0.0251(8) 0.0216(8) 0.0153(7) -0.0132(7) -0.0035(6) 0.0005(6)
C(31) 0.0282(10) 0.0246(10) 0.0352(11) -0.0107(8) -0.0019(8) -0.0021(8)
C(32) 0.0442(13) 0.0254(11) 0.0564(15) -0.0154(10) 0.0030(11) -0.0077(10)
C(33) 0.0619(16) 0.0425(13) 0.0349(11) -0.0405(13) 0.0026(10) -0.0077(10)
C(34) 0.0503(13) 0.0504(14) 0.0292(10) -0.0396(12) -0.0145(9) 0.0103(9)
C(35) 0.0334(10) 0.0313(10) 0.0324(10) -0.0203(9) -0.0147(8) 0.0083(8)
C(36) 0.0236(8) 0.0193(8) 0.0178(7) -0.0091(7) -0.0086(6) 0.0033(6)
C(37) 0.0257(9) 0.0327(10) 0.0226(9) -0.0145(8) -0.0090(7) 0.0018(7)
C(38) 0.0247(9) 0.0346(11) 0.0210(9) -0.0104(8) -0.0049(7) 0.0004(7)
C(39) 0.0363(10) 0.0226(9) 0.0203(8) -0.0088(8) -0.0104(7) -0.0001(7)
C(40) 0.0471(12) 0.0312(10) 0.0266(9) -0.0234(9) -0.0139(9) 0.0011(8)
C(41) 0.0344(10) 0.0293(10) 0.0232(9) -0.0197(8) -0.0076(7) 0.0015(7)

loop_
_atom_type_symbol
_atom_type_description
_atom_type_scat_dispersion_real
_atom_type_scat_dispersion_imag
_atom_type_scat_source
C C 0.003 0.002
;
International Tables for Crystallography
(1992, Vol. C, Tables 4.2.6.8 and 6.1.1.4)
;
H H 0.000 0.000
;
International Tables for Crystallography
(1992, Vol. C, Table 6.1.1.4)
;
Cl Cl 0.148 0.159
;
International Tables for Crystallography
(1992, Vol. C, Tables 4.2.6.8 and 6.1.1.4)
;
P P 0.102 0.094
;
International Tables for Crystallography
(1992, Vol. C, Tables 4.2.6.8 and 6.1.1.4)
;
Pd Pd -0.999 1.007
;
International Tables for Crystallography
(1992, Vol. C, Tables 4.2.6.8 and 6.1.1.4)
;

loop_
_geom_angle_atom_site_label_1
_geom_angle_atom_site_label_2
_geom_angle_atom_site_label_3
_geom_angle
_geom_angle_publ_flag
Cl(1) Pd(1) Cl(2) 89.481(16) yes
Cl(1) Pd(1) P(2) 91.028(16) yes
Cl(1) Pd(1) P(3) 174.29(2) yes
Cl(2) Pd(1) P(2) 172.75(2) yes
Cl(2) Pd(1) P(3) 90.102(16) yes
P(2) Pd(1) P(3) 88.672(16) yes
C(1) P(1) C(6) 103.40(10) yes
C(1) P(1) C(12) 100.20(8) yes
C(6) P(1) C(12) 101.62(9) yes
Pd(1) P(2) C(1) 116.72(6) yes
Pd(1) P(2) C(2) 116.34(5) yes
Pd(1) P(2) C(18) 107.59(7) yes
C(1) P(2) C(2) 102.64(10) yes
C(1) P(2) C(18) 106.68(8) yes
C(2) P(2) C(18) 106.04(9) yes
Pd(1) P(3) C(4) 117.99(6) yes
Pd(1) P(3) C(5) 115.61(5) yes
Pd(1) P(3) C(24) 108.73(6) yes
C(4) P(3) C(5) 99.99(10) yes
C(4) P(3) C(24) 108.44(9) yes
C(5) P(3) C(24) 105.06(8) yes
C(5) P(4) C(30) 104.16(10) yes
C(5) P(4) C(36) 98.68(7) yes
C(30) P(4) C(36) 104.13(9) yes
P(1) C(1) P(2) 111.84(8) yes
P(2) C(2) C(3) 115.20(18) yes
C(2) C(3) C(4) 113.83(13) yes
P(3) C(4) C(3) 119.22(17) yes
P(3) C(5) P(4) 112.59(7) yes
P(1) C(6) C(7) 124.13(14) yes
P(1) C(6) C(11) 116.37(18) yes
C(7) C(6) C(11) 119.2(2) yes
C(6) C(7) C(8) 119.80(17) yes
C(7) C(8) C(9) 120.9(2) yes
C(8) C(9) C(10) 120.1(2) yes
C(9) C(10) C(11) 119.47(18) yes
C(6) C(11) C(10) 120.6(2) yes
P(1) C(12) C(13) 118.61(14) yes
P(1) C(12) C(17) 122.33(17) yes
C(13) C(12) C(17) 118.6(2) yes
C(12) C(13) C(14) 120.52(18) yes
C(13) C(14) C(15) 120.4(2) yes
C(14) C(15) C(16) 119.3(2) yes
C(15) C(16) C(17) 120.76(18) yes
C(12) C(17) C(16) 120.4(2) yes
P(2) C(18) C(19) 122.7(2) yes
P(2) C(18) C(23) 118.35(12) yes
C(19) C(18) C(23) 118.88(19) yes
C(18) C(19) C(20) 120.2(2) yes
C(19) C(20) C(21) 120.2(2) yes
C(20) C(21) C(22) 120.0(2) yes
C(21) C(22) C(23) 120.3(3) yes
C(18) C(23) C(22) 120.3(2) yes
P(3) C(24) C(25) 123.5(2) yes
P(3) C(24) C(29) 116.92(12) yes
C(25) C(24) C(29) 119.6(2) yes
C(24) C(25) C(26) 119.2(2) yes
C(25) C(26) C(27) 120.83(18) yes
C(26) C(27) C(28) 120.1(2) yes
C(27) C(28) C(29) 120.2(2) yes
C(24) C(29) C(28) 120.02(18) yes
P(4) C(30) C(31) 115.6(2) yes
P(4) C(30) C(35) 126.04(15) yes
C(31) C(30) C(35) 118.4(2) yes
C(30) C(31) C(32) 121.7(2) yes
C(31) C(32) C(33) 119.3(2) yes
C(32) C(33) C(34) 119.6(3) yes
C(33) C(34) C(35) 120.7(3) yes
C(30) C(35) C(34) 120.21(19) yes
P(4) C(36) C(37) 125.3(2) yes
P(4) C(36) C(41) 115.75(14) yes
C(37) C(36) C(41) 118.92(19) yes
C(36) C(37) C(38) 120.0(2) yes
C(37) C(38) C(39) 120.2(2) yes
C(38) C(39) C(40) 120.4(2) yes
C(39) C(40) C(41) 119.6(3) yes
C(36) C(41) C(40) 120.9(2) yes
P(1) C(1) H(1) 109.2 no
P(1) C(1) H(2) 109.2 no
P(2) C(1) H(1) 109.2 no
P(2) C(1) H(2) 109.2 no
H(1) C(1) H(2) 107.9 no
P(2) C(2) H(3) 108.5 no
P(2) C(2) H(4) 108.5 no
C(3) C(2) H(3) 108.5 no
C(3) C(2) H(4) 108.5 no
H(3) C(2) H(4) 107.5 no
C(2) C(3) H(5) 108.8 no
C(2) C(3) H(6) 108.8 no
C(4) C(3) H(5) 108.8 no
C(4) C(3) H(6) 108.8 no
H(5) C(3) H(6) 107.7 no
P(3) C(4) H(7) 107.5 no
P(3) C(4) H(8) 107.5 no
C(3) C(4) H(7) 107.5 no
C(3) C(4) H(8) 107.5 no
H(7) C(4) H(8) 107.0 no
P(3) C(5) H(9) 109.1 no
P(3) C(5) H(10) 109.1 no
P(4) C(5) H(9) 109.1 no
P(4) C(5) H(10) 109.1 no
H(9) C(5) H(10) 107.8 no
C(6) C(7) H(11) 120.1 no
C(8) C(7) H(11) 120.1 no
C(7) C(8) H(12) 119.6 no
C(9) C(8) H(12) 119.6 no
C(8) C(9) H(13) 120.0 no
C(10) C(9) H(13) 120.0 no
C(9) C(10) H(14) 120.3 no
C(11) C(10) H(14) 120.3 no
C(6) C(11) H(15) 119.7 no
C(10) C(11) H(15) 119.7 no
C(12) C(13) H(16) 119.7 no
C(14) C(13) H(16) 119.7 no
C(13) C(14) H(17) 119.8 no
C(15) C(14) H(17) 119.8 no
C(14) C(15) H(18) 120.4 no
C(16) C(15) H(18) 120.4 no
C(15) C(16) H(19) 119.6 no
C(17) C(16) H(19) 119.6 no
C(12) C(17) H(20) 119.8 no
C(16) C(17) H(20) 119.8 no
C(18) C(19) H(21) 119.9 no
C(20) C(19) H(21) 119.9 no
C(19) C(20) H(22) 119.9 no
C(21) C(20) H(22) 119.9 no
C(20) C(21) H(23) 120.0 no
C(22) C(21) H(23) 120.0 no
C(21) C(22) H(24) 119.8 no
C(23) C(22) H(24) 119.8 no
C(18) C(23) H(25) 119.9 no
C(22) C(23) H(25) 119.9 no
C(24) C(25) H(26) 120.4 no
C(26) C(25) H(26) 120.4 no
C(25) C(26) H(27) 119.6 no
C(27) C(26) H(27) 119.6 no
C(26) C(27) H(28) 120.0 no
C(28) C(27) H(28) 120.0 no
C(27) C(28) H(29) 119.9 no
C(29) C(28) H(29) 119.9 no
C(24) C(29) H(30) 120.0 no
C(28) C(29) H(30) 120.0 no
C(30) C(31) H(31) 119.2 no
C(32) C(31) H(31) 119.2 no
C(31) C(32) H(32) 120.3 no
C(33) C(32) H(32) 120.3 no
C(32) C(33) H(33) 120.2 no
C(34) C(33) H(33) 120.2 no
C(33) C(34) H(34) 119.6 no
C(35) C(34) H(34) 119.6 no
C(30) C(35) H(35) 119.9 no
C(34) C(35) H(35) 119.9 no
C(36) C(37) H(36) 120.0 no
C(38) C(37) H(36) 120.0 no
C(37) C(38) H(37) 119.9 no
C(39) C(38) H(37) 119.9 no
C(38) C(39) H(38) 119.8 no
C(40) C(39) H(38) 119.8 no
C(39) C(40) H(39) 120.2 no
C(41) C(40) H(39) 120.2 no
C(36) C(41) H(40) 119.6 no
C(40) C(41) H(40) 119.6 no

loop_
_geom_bond_atom_site_label_1
_geom_bond_atom_site_label_2
_geom_bond_distance
_geom_bond_publ_flag
Pd(1) Cl(1) 2.3575(5) yes
Pd(1) Cl(2) 2.3730(5) yes
Pd(1) P(2) 2.2554(4) yes
Pd(1) P(3) 2.2496(4) yes
P(1) C(1) 1.8706(18) yes
P(1) C(6) 1.824(2) yes
P(1) C(12) 1.829(2) yes
P(2) C(1) 1.8188(18) yes
P(2) C(2) 1.818(2) yes
P(2) C(18) 1.8115(19) yes
P(3) C(4) 1.819(2) yes
P(3) C(5) 1.8234(16) yes
P(3) C(24) 1.818(2) yes
P(4) C(5) 1.8614(17) yes
P(4) C(30) 1.832(2) yes
P(4) C(36) 1.8279(19) yes
C(2) C(3) 1.526(2) yes
C(3) C(4) 1.520(2) yes
C(6) C(7) 1.400(3) yes
C(6) C(11) 1.390(2) yes
C(7) C(8) 1.388(4) yes
C(8) C(9) 1.370(2) yes
C(9) C(10) 1.397(3) yes
C(10) C(11) 1.392(3) yes
C(12) C(13) 1.398(3) yes
C(12) C(17) 1.389(2) yes
C(13) C(14) 1.382(3) yes
C(14) C(15) 1.393(2) yes
C(15) C(16) 1.374(3) yes
C(16) C(17) 1.390(3) yes
C(18) C(19) 1.403(2) yes
C(18) C(23) 1.394(4) yes
C(19) C(20) 1.383(3) yes
C(20) C(21) 1.378(4) yes
C(21) C(22) 1.387(3) yes
C(22) C(23) 1.380(3) yes
C(24) C(25) 1.393(2) yes
C(24) C(29) 1.402(4) yes
C(25) C(26) 1.399(3) yes
C(26) C(27) 1.375(4) yes
C(27) C(28) 1.380(2) yes
C(28) C(29) 1.389(3) yes
C(30) C(31) 1.392(2) yes
C(30) C(35) 1.389(3) yes
C(31) C(32) 1.376(4) yes
C(32) C(33) 1.395(5) yes
C(33) C(34) 1.377(3) yes
C(34) C(35) 1.388(4) yes
C(36) C(37) 1.395(3) yes
C(36) C(41) 1.395(4) yes
C(37) C(38) 1.392(3) yes
C(38) C(39) 1.383(4) yes
C(39) C(40) 1.380(3) yes
C(40) C(41) 1.390(3) yes
C(1) H(1) 0.990 no
C(1) H(2) 0.990 no
C(2) H(3) 0.990 no
C(2) H(4) 0.990 no
C(3) H(5) 0.990 no
C(3) H(6) 0.990 no
C(4) H(7) 0.990 no
C(4) H(8) 0.990 no
C(5) H(9) 0.990 no
C(5) H(10) 0.990 no
C(7) H(11) 0.950 no
C(8) H(12) 0.950 no
C(9) H(13) 0.950 no
C(10) H(14) 0.950 no
C(11) H(15) 0.950 no
C(13) H(16) 0.950 no
C(14) H(17) 0.950 no
C(15) H(18) 0.950 no
C(16) H(19) 0.950 no
C(17) H(20) 0.950 no
C(19) H(21) 0.950 no
C(20) H(22) 0.950 no
C(21) H(23) 0.950 no
C(22) H(24) 0.950 no
C(23) H(25) 0.950 no
C(25) H(26) 0.950 no
C(26) H(27) 0.950 no
C(27) H(28) 0.950 no
C(28) H(29) 0.950 no
C(29) H(30) 0.950 no
C(31) H(31) 0.950 no
C(32) H(32) 0.950 no
C(33) H(33) 0.950 no
C(34) H(34) 0.950 no
C(35) H(35) 0.950 no
C(37) H(36) 0.950 no
C(38) H(37) 0.950 no
C(39) H(38) 0.950 no
C(40) H(39) 0.950 no
C(41) H(40) 0.950 no

loop_
_platon_squeeze_void_nr
_platon_squeeze_void_average_x
_platon_squeeze_void_average_y
_platon_squeeze_void_average_z
_platon_squeeze_void_volume
_platon_squeeze_void_count_electrons
_platon_squeeze_void_content
1 0.000 0.000 0.500 124 6 ' '
